data_7160998
loop_
_publ_author_name
'Cala Gomez, L. Javier'
'Calvo, Natalia L.'
'Salazar, Mario O.'
'Simonetti, Sebastian O.'
'Furlan, Ricardo L. E.'
'Bracca, Andrea B. J.'
'Kaufman, Teodoro S.'

_publ_section_title
;
 Synthesis and evaluation of analogs of tetracyclic <i>Ganoderma</i>
 alkaloids as inhibitors of the enzyme &#x3b1;-glucosidase.
;
_journal_issue 7
_journal_name_full 'Organic &amp; biomolecular chemistry'
_journal_page_first 1452
_journal_page_last 1467
_journal_paper_doi 10.1039/d5ob01787d
_journal_volume 24
_journal_year 2026
_chemical_formula_moiety 'C17 H15 N O3'
_chemical_formula_sum 'C17 H15 N O3'
_chemical_formula_weight 281.30
_space_group_crystal_system monoclinic
_space_group_IT_number 14
_space_group_name_Hall '-P 2yn'
_space_group_name_H-M_alt 'P 1 21/n 1'
_atom_sites_solution_hydrogens geom
_audit_creation_method SHELXL-2019/1
_audit_update_record
;
2025-11-10 deposited with the CCDC.	2025-12-15 downloaded from the CCDC.
;
_cell_angle_alpha 90
_cell_angle_beta 109.8720(10)
_cell_angle_gamma 90
_cell_formula_units_Z 4
_cell_length_a 8.1853(2)
_cell_length_b 17.5919(5)
_cell_length_c 9.6213(3)
_cell_measurement_reflns_used 27566
_cell_measurement_temperature 80(2)
_cell_measurement_theta_max 26.4493
_cell_measurement_theta_min 2.3155
_cell_volume 1302.92(6)
_computing_structure_refinement 'SHELXL-2019/1 (Sheldrick, 2019)'
_diffrn_ambient_temperature 80(2)
_diffrn_measured_fraction_theta_full 0.997
_diffrn_measured_fraction_theta_max 0.994
_diffrn_measurement_device_type 'Bruker D8 Quest ECO'
_diffrn_measurement_method '\w scan'
_diffrn_radiation_type MoK\a
_diffrn_radiation_wavelength 0.71073
_diffrn_reflns_av_R_equivalents 0.0287
_diffrn_reflns_av_unetI/netI 0.0101
_diffrn_reflns_Laue_measured_fraction_full 0.997
_diffrn_reflns_Laue_measured_fraction_max 0.994
_diffrn_reflns_limit_h_max 10
_diffrn_reflns_limit_h_min -10
_diffrn_reflns_limit_k_max 22
_diffrn_reflns_limit_k_min -21
_diffrn_reflns_limit_l_max 12
_diffrn_reflns_limit_l_min -12
_diffrn_reflns_number 46326
_diffrn_reflns_point_group_measured_fraction_full 0.997
_diffrn_reflns_point_group_measured_fraction_max 0.994
_diffrn_reflns_theta_full 25.242
_diffrn_reflns_theta_max 26.448
_diffrn_reflns_theta_min 2.832
_diffrn_source 'Sealed tube'
_exptl_absorpt_coefficient_mu 0.099
_exptl_absorpt_correction_type multi-scan
_exptl_absorpt_process_details (Krause,SADABS-2016/2)
_exptl_crystal_colour yellow
_exptl_crystal_density_diffrn 1.434
_exptl_crystal_description block
_exptl_crystal_F_000 592
_exptl_crystal_size_max 0.200
_exptl_crystal_size_mid 0.200
_exptl_crystal_size_min 0.200
_exptl_transmission_factor_max 0.980
_exptl_transmission_factor_min 0.980
_refine_diff_density_max 0.368
_refine_diff_density_min -0.264
_refine_diff_density_rms 0.049
_refine_ls_extinction_method none
_refine_ls_goodness_of_fit_ref 1.048
_refine_ls_hydrogen_treatment constr
_refine_ls_matrix_type full
_refine_ls_number_parameters 191
_refine_ls_number_reflns 2673
_refine_ls_number_restraints 0
_refine_ls_restrained_S_all 1.048
_refine_ls_R_factor_all 0.0367
_refine_ls_R_factor_gt 0.0350
_refine_ls_shift/su_max 0.001
_refine_ls_shift/su_mean 0.000
_refine_ls_structure_factor_coef Fsqd
_refine_ls_weighting_details 'w=1/[\s^2^(Fo^2^)+(0.0561P)^2^+0.5318P] where P=(Fo^2^+2Fc^2^)/3'
_refine_ls_weighting_scheme calc
_refine_ls_wR_factor_gt 0.0991
_refine_ls_wR_factor_ref 0.1007
_reflns_Friedel_coverage 0.000
_reflns_number_gt 2547
_reflns_number_total 2673
_reflns_threshold_expression 'I > 2\s(I)'
_cod_data_source_file d5ob01787d3.cif
_cod_data_source_block NLC_043_C_2_0m_a
_cod_depositor_comments
;
The following automatic conversions were performed:

data item '_exptl_absorpt_correction_type' value 'Multi-Scan' was
changed to 'multi-scan' in accordance with the
/home/data/users/saulius/crontab/automatic-downloads/rss-feeds/RSC/lib/dictionaries/cif_core.dic
dictionary named 'cif_core.dic' version 2.4.2 last updated on
2011-04-26.

Automatic conversion script
Id: cif_fix_values 8170 2020-07-09 18:12:32Z antanas 
;
_cod_original_sg_symbol_H-M 'P 21/n'
_cod_database_code 7160998
_shelx_shelxl_version_number 2019/1
_shelx_space_group_comment
;
The symmetry employed for this shelxl refinement is uniquely defined
by the following loop, which should always be used as a source of
symmetry information in preference to the above space-group names.
They are only intended as comments.
;

loop_
_space_group_symop_operation_xyz
'x, y, z'
'-x+1/2, y+1/2, -z+1/2'
'-x, -y, -z'
'x-1/2, -y-1/2, z-1/2'

loop_
_atom_site_label
_atom_site_type_symbol
_atom_site_fract_x
_atom_site_fract_y
_atom_site_fract_z
_atom_site_U_iso_or_equiv
_atom_site_adp_type
_atom_site_occupancy
_atom_site_site_symmetry_order
_atom_site_calc_flag
_atom_site_refinement_flags_posn
_atom_site_refinement_flags_adp
_atom_site_refinement_flags_occupancy
_atom_site_disorder_assembly
_atom_site_disorder_group
C2 C 0.44923(15) 0.60952(7) 0.13349(13) 0.0196(2) Uani 1 1 d . . . . .
C1 C 0.55303(14) 0.55790(6) 0.23526(12) 0.0175(2) Uani 1 1 d . . . . .
H1 H 0.579754 0.510127 0.202218 0.021 Uiso 1 1 calc R U . . .
C3 C 0.41279(15) 0.68037(7) 0.18126(13) 0.0199(2) Uani 1 1 d . . . . .
H3 H 0.341782 0.715612 0.112055 0.024 Uiso 1 1 calc R U . . .
C4 C 0.48055(14) 0.69935(6) 0.33035(13) 0.0189(2) Uani 1 1 d . . . . .
H4 H 0.458165 0.748115 0.362332 0.023 Uiso 1 1 calc R U . . .
C5 C 0.58061(14) 0.64744(6) 0.43249(12) 0.0169(2) Uani 1 1 d . . . . .
O6 O 0.65018(10) 0.66978(4) 0.57858(9) 0.0191(2) Uani 1 1 d . . . . .
C7 C 0.66690(15) 0.60888(6) 0.68302(12) 0.0185(2) Uani 1 1 d . . . . .
H7A H 0.549979 0.593607 0.681720 0.022 Uiso 1 1 calc R U . . .
H7B H 0.733378 0.627200 0.783709 0.022 Uiso 1 1 calc R U . . .
C8 C 0.75763(14) 0.54088(6) 0.64766(12) 0.0162(2) Uani 1 1 d . . . . .
C9 C 0.86126(14) 0.49265(6) 0.75450(12) 0.0166(2) Uani 1 1 d . . . . .
H9 H 0.888931 0.504213 0.856372 0.020 Uiso 1 1 calc R U . . .
C10 C 0.92490(13) 0.42653(6) 0.71056(12) 0.0155(2) Uani 1 1 d . . . . .
C11 C 1.03525(14) 0.37294(6) 0.82356(12) 0.0176(2) Uani 1 1 d . . . . .
C12 C 1.08253(14) 0.29824(6) 0.76931(12) 0.0186(2) Uani 1 1 d . . . . .
H12A H 1.088486 0.258162 0.843102 0.022 Uiso 1 1 calc R U . . .
H12B H 1.199071 0.302793 0.760289 0.022 Uiso 1 1 calc R U . . .
C13 C 0.95197(14) 0.27454(6) 0.62022(12) 0.0173(2) Uani 1 1 d . . . . .
H13A H 0.991991 0.227248 0.586124 0.021 Uiso 1 1 calc R U . . .
H13B H 0.837882 0.264302 0.630881 0.021 Uiso 1 1 calc R U . . .
C14 C 0.93292(14) 0.33737(6) 0.50654(12) 0.0161(2) Uani 1 1 d . . . . .
H14A H 1.044826 0.344553 0.489921 0.019 Uiso 1 1 calc R U . . .
H14B H 0.844569 0.322345 0.411454 0.019 Uiso 1 1 calc R U . . .
C15 C 0.87937(14) 0.41108(6) 0.55881(12) 0.0144(2) Uani 1 1 d . . . . .
N16 N 0.78426(12) 0.45910(5) 0.45424(10) 0.0153(2) Uani 1 1 d . . . . .
C17 C 0.72521(13) 0.52284(6) 0.49844(12) 0.0150(2) Uani 1 1 d . . . . .
C18 C 0.61813(14) 0.57586(6) 0.38558(12) 0.0160(2) Uani 1 1 d . . . . .
O19 O 1.08541(11) 0.38873(5) 0.95494(9) 0.0249(2) Uani 1 1 d . . . . .
O20 O 0.38969(12) 0.58616(5) -0.01112(9) 0.0264(2) Uani 1 1 d . . . . .
C21 C 0.23160(15) 0.61913(7) -0.10547(13) 0.0236(3) Uani 1 1 d . . . . .
H21A H 0.190835 0.591249 -0.199183 0.035 Uiso 1 1 calc R U . . .
H21B H 0.251833 0.672422 -0.124478 0.035 Uiso 1 1 calc R U . . .
H21C H 0.143554 0.616364 -0.057529 0.035 Uiso 1 1 calc R U . . .

loop_
_atom_site_aniso_label
_atom_site_aniso_U_11
_atom_site_aniso_U_22
_atom_site_aniso_U_33
_atom_site_aniso_U_23
_atom_site_aniso_U_13
_atom_site_aniso_U_12
C2 0.0197(5) 0.0219(6) 0.0179(5) 0.0030(4) 0.0074(4) 0.0007(4)
C1 0.0188(5) 0.0155(5) 0.0183(5) 0.0016(4) 0.0067(4) 0.0005(4)
C3 0.0185(5) 0.0197(5) 0.0229(6) 0.0067(4) 0.0088(5) 0.0039(4)
C4 0.0176(5) 0.0150(5) 0.0269(6) 0.0010(4) 0.0115(5) 0.0002(4)
C5 0.0148(5) 0.0166(5) 0.0202(5) -0.0002(4) 0.0073(4) -0.0022(4)
O6 0.0217(4) 0.0144(4) 0.0205(4) -0.0018(3) 0.0062(3) -0.0006(3)
C7 0.0198(5) 0.0170(5) 0.0179(5) -0.0005(4) 0.0057(4) 0.0010(4)
C8 0.0149(5) 0.0151(5) 0.0186(5) -0.0020(4) 0.0056(4) -0.0026(4)
C9 0.0152(5) 0.0193(5) 0.0148(5) -0.0017(4) 0.0044(4) -0.0025(4)
C10 0.0137(5) 0.0167(5) 0.0154(5) 0.0003(4) 0.0041(4) -0.0015(4)
C11 0.0147(5) 0.0221(5) 0.0161(5) 0.0014(4) 0.0055(4) 0.0005(4)
C12 0.0185(5) 0.0205(5) 0.0167(5) 0.0036(4) 0.0059(4) 0.0042(4)
C13 0.0181(5) 0.0153(5) 0.0192(5) 0.0010(4) 0.0071(4) 0.0013(4)
C14 0.0175(5) 0.0163(5) 0.0145(5) -0.0007(4) 0.0052(4) 0.0002(4)
C15 0.0128(5) 0.0150(5) 0.0157(5) -0.0004(4) 0.0053(4) -0.0027(4)
N16 0.0154(4) 0.0151(4) 0.0153(4) 0.0001(3) 0.0049(3) -0.0020(3)
C17 0.0129(5) 0.0146(5) 0.0174(5) 0.0003(4) 0.0048(4) -0.0031(4)
C18 0.0148(5) 0.0153(5) 0.0185(5) 0.0016(4) 0.0065(4) -0.0017(4)
O19 0.0266(5) 0.0302(5) 0.0145(4) -0.0005(3) 0.0029(3) 0.0069(4)
O20 0.0310(5) 0.0288(5) 0.0161(4) 0.0029(3) 0.0035(4) 0.0120(4)
C21 0.0207(6) 0.0268(6) 0.0211(6) 0.0043(5) 0.0043(5) 0.0015(5)

loop_
_atom_type_symbol
_atom_type_description
_atom_type_scat_dispersion_real
_atom_type_scat_dispersion_imag
_atom_type_scat_source
C C 0.0033 0.0016 'International Tables Vol C Tables 4.2.6.8 and 6.1.1.4'
H H 0.0000 0.0000 'International Tables Vol C Tables 4.2.6.8 and 6.1.1.4'
N N 0.0061 0.0033 'International Tables Vol C Tables 4.2.6.8 and 6.1.1.4'
O O 0.0106 0.0060 'International Tables Vol C Tables 4.2.6.8 and 6.1.1.4'

loop_
_geom_angle_atom_site_label_1
_geom_angle_atom_site_label_2
_geom_angle_atom_site_label_3
_geom_angle
_geom_angle_site_symmetry_1
_geom_angle_site_symmetry_3
_geom_angle_publ_flag
O20 C2 C1 116.06(10) . . ?
O20 C2 C3 124.04(10) . . ?
C1 C2 C3 119.90(10) . . ?
C2 C1 C18 120.48(10) . . ?
C2 C1 H1 119.8 . . ?
C18 C1 H1 119.8 . . ?
C4 C3 C2 119.94(10) . . ?
C4 C3 H3 120.0 . . ?
C2 C3 H3 120.0 . . ?
C5 C4 C3 120.33(10) . . ?
C5 C4 H4 119.8 . . ?
C3 C4 H4 119.8 . . ?
O6 C5 C4 118.25(10) . . ?
O6 C5 C18 121.43(10) . . ?
C4 C5 C18 120.20(10) . . ?
C5 O6 C7 113.95(8) . . ?
O6 C7 C8 111.68(9) . . ?
O6 C7 H7A 109.3 . . ?
C8 C7 H7A 109.3 . . ?
O6 C7 H7B 109.3 . . ?
C8 C7 H7B 109.3 . . ?
H7A C7 H7B 107.9 . . ?
C9 C8 C17 118.51(10) . . ?
C9 C8 C7 123.06(10) . . ?
C17 C8 C7 118.28(10) . . ?
C8 C9 C10 118.98(10) . . ?
C8 C9 H9 120.5 . . ?
C10 C9 H9 120.5 . . ?
C9 C10 C15 118.74(10) . . ?
C9 C10 C11 120.13(10) . . ?
C15 C10 C11 121.11(10) . . ?
O19 C11 C10 121.24(10) . . ?
O19 C11 C12 121.31(10) . . ?
C10 C11 C12 117.45(9) . . ?
C11 C12 C13 112.46(9) . . ?
C11 C12 H12A 109.1 . . ?
C13 C12 H12A 109.1 . . ?
C11 C12 H12B 109.1 . . ?
C13 C12 H12B 109.1 . . ?
H12A C12 H12B 107.8 . . ?
C14 C13 C12 110.12(9) . . ?
C14 C13 H13A 109.6 . . ?
C12 C13 H13A 109.6 . . ?
C14 C13 H13B 109.6 . . ?
C12 C13 H13B 109.6 . . ?
H13A C13 H13B 108.2 . . ?
C15 C14 C13 110.75(9) . . ?
C15 C14 H14A 109.5 . . ?
C13 C14 H14A 109.5 . . ?
C15 C14 H14B 109.5 . . ?
C13 C14 H14B 109.5 . . ?
H14A C14 H14B 108.1 . . ?
N16 C15 C10 122.60(10) . . ?
N16 C15 C14 116.84(9) . . ?
C10 C15 C14 120.54(9) . . ?
C15 N16 C17 117.83(9) . . ?
N16 C17 C8 123.21(10) . . ?
N16 C17 C18 118.83(10) . . ?
C8 C17 C18 117.95(10) . . ?
C1 C18 C5 119.13(10) . . ?
C1 C18 C17 122.81(10) . . ?
C5 C18 C17 118.06(10) . . ?
C2 O20 C21 117.14(9) . . ?
O20 C21 H21A 109.5 . . ?
O20 C21 H21B 109.5 . . ?
H21A C21 H21B 109.5 . . ?
O20 C21 H21C 109.5 . . ?
H21A C21 H21C 109.5 . . ?
H21B C21 H21C 109.5 . . ?

loop_
_geom_bond_atom_site_label_1
_geom_bond_atom_site_label_2
_geom_bond_distance
_geom_bond_site_symmetry_2
_geom_bond_publ_flag
C2 O20 1.3716(14) . ?
C2 C1 1.3927(15) . ?
C2 C3 1.3953(16) . ?
C1 C18 1.3970(15) . ?
C1 H1 0.9500 . ?
C3 C4 1.3913(17) . ?
C3 H3 0.9500 . ?
C4 C5 1.3868(16) . ?
C4 H4 0.9500 . ?
C5 O6 1.3821(13) . ?
C5 C18 1.4063(15) . ?
O6 C7 1.4431(13) . ?
C7 C8 1.5067(15) . ?
C7 H7A 0.9900 . ?
C7 H7B 0.9900 . ?
C8 C9 1.3796(15) . ?
C8 C17 1.4048(15) . ?
C9 C10 1.3973(15) . ?
C9 H9 0.9500 . ?
C10 C15 1.4053(15) . ?
C10 C11 1.4897(15) . ?
C11 O19 1.2210(14) . ?
C11 C12 1.5121(15) . ?
C12 C13 1.5269(15) . ?
C12 H12A 0.9900 . ?
C12 H12B 0.9900 . ?
C13 C14 1.5252(15) . ?
C13 H13A 0.9900 . ?
C13 H13B 0.9900 . ?
C14 C15 1.5087(14) . ?
C14 H14A 0.9900 . ?
C14 H14B 0.9900 . ?
C15 N16 1.3414(14) . ?
N16 C17 1.3460(14) . ?
C17 C18 1.4732(15) . ?
O20 C21 1.4270(14) . ?
C21 H21A 0.9800 . ?
C21 H21B 0.9800 . ?
C21 H21C 0.9800 . ?

loop_
_geom_hbond_atom_site_label_D
_geom_hbond_atom_site_label_H
_geom_hbond_atom_site_label_A
_geom_hbond_distance_DH
_geom_hbond_distance_HA
_geom_hbond_distance_DA
_geom_hbond_angle_DHA
_geom_hbond_site_symmetry_A
_geom_hbond_publ_flag
C1 H1 O20 0.95 2.57 3.4612(14) 155.6 3_665 yes
C3 H3 O6 0.95 2.51 3.3321(14) 145.3 4_575 yes
C7 H7B O19 0.99 2.46 3.3829(14) 154.4 3_767 yes
C9 H9 O19 0.99 2.57 3.3960(10) 144.3 3_767 yes
C21 H21A N16 0.98 2.68 3.5882(15) 154.1 3_665 yes
C21 H21C O19 0.98 2.40 3.3770(15) 176.4 3_666 yes

loop_
_geom_torsion_atom_site_label_1
_geom_torsion_atom_site_label_2
_geom_torsion_atom_site_label_3
_geom_torsion_atom_site_label_4
_geom_torsion
_geom_torsion_site_symmetry_1
_geom_torsion_site_symmetry_2
_geom_torsion_site_symmetry_3
_geom_torsion_site_symmetry_4
_geom_torsion_publ_flag
O20 C2 C1 C18 -179.10(10) . . . . ?
C3 C2 C1 C18 1.37(17) . . . . ?
O20 C2 C3 C4 -179.34(11) . . . . ?
C1 C2 C3 C4 0.15(16) . . . . ?
C2 C3 C4 C5 -1.66(17) . . . . ?
C3 C4 C5 O6 177.77(10) . . . . ?
C3 C4 C5 C18 1.65(16) . . . . ?
C4 C5 O6 C7 148.10(10) . . . . ?
C18 C5 O6 C7 -35.83(13) . . . . ?
C5 O6 C7 C8 50.43(12) . . . . ?
O6 C7 C8 C9 148.29(10) . . . . ?
O6 C7 C8 C17 -36.33(13) . . . . ?
C17 C8 C9 C10 -2.22(15) . . . . ?
C7 C8 C9 C10 173.15(10) . . . . ?
C8 C9 C10 C15 -0.70(15) . . . . ?
C8 C9 C10 C11 -179.23(10) . . . . ?
C9 C10 C11 O19 -6.87(16) . . . . ?
C15 C10 C11 O19 174.64(10) . . . . ?
C9 C10 C11 C12 173.07(9) . . . . ?
C15 C10 C11 C12 -5.42(15) . . . . ?
O19 C11 C12 C13 155.40(11) . . . . ?
C10 C11 C12 C13 -24.54(13) . . . . ?
C11 C12 C13 C14 55.66(12) . . . . ?
C12 C13 C14 C15 -56.88(12) . . . . ?
C9 C10 C15 N16 3.36(16) . . . . ?
C11 C10 C15 N16 -178.12(9) . . . . ?
C9 C10 C15 C14 -175.00(9) . . . . ?
C11 C10 C15 C14 3.51(15) . . . . ?
C13 C14 C15 N16 -150.47(9) . . . . ?
C13 C14 C15 C10 27.99(13) . . . . ?
C10 C15 N16 C17 -2.79(15) . . . . ?
C14 C15 N16 C17 175.63(9) . . . . ?
C15 N16 C17 C8 -0.38(15) . . . . ?
C15 N16 C17 C18 -179.04(9) . . . . ?
C9 C8 C17 N16 2.90(16) . . . . ?
C7 C8 C17 N16 -172.69(10) . . . . ?
C9 C8 C17 C18 -178.43(9) . . . . ?
C7 C8 C17 C18 5.98(14) . . . . ?
C2 C1 C18 C5 -1.37(16) . . . . ?
C2 C1 C18 C17 178.60(10) . . . . ?
O6 C5 C18 C1 -176.13(9) . . . . ?
C4 C5 C18 C1 -0.14(16) . . . . ?
O6 C5 C18 C17 3.90(15) . . . . ?
C4 C5 C18 C17 179.89(9) . . . . ?
N16 C17 C18 C1 9.94(16) . . . . ?
C8 C17 C18 C1 -168.79(10) . . . . ?
N16 C17 C18 C5 -170.09(9) . . . . ?
C8 C17 C18 C5 11.17(15) . . . . ?
C1 C2 O20 C21 153.66(10) . . . . ?
C3 C2 O20 C21 -26.83(16) . . . . ?
